data_1559217
loop_
_publ_author_name
'Yang, Ning'
'Zhu, Cheng'
'Chen, Yihua'
'Zai, Huachao'
'Wang, Chenyue'
'Wang, Xi'
'Wang, Hao'
'Ma, Sai'
'Gao, Ziyan'
'Wang, Xueyun'
'Hong, Jiawang'
'Bai, Yang'
'Zhou, Huanping'
'Cui, Bin-Bin'
'Chen, Qi'

_publ_section_title
;
 An in situ cross-linked 1D/3D perovskite heterostructure improves the
 stability of hybrid perovskite solar cells for over 3000 h operation
;
_journal_issue 11
_journal_name_full 'Energy &amp; Environmental Science'
_journal_page_first 4344
_journal_page_last 4352
_journal_paper_doi 10.1039/D0EE01736A
_journal_volume 13
_journal_year 2020
_chemical_formula_moiety '0.5(I6 Pb2), 1(C)'
_chemical_formula_sum 'C I3 Pb'
_chemical_formula_weight 458.93
_space_group_crystal_system trigonal
_space_group_IT_number 163
_space_group_name_Hall '-P 3 2c'
_space_group_name_H-M_alt 'P -3 1 c'
_atom_sites_solution_primary dual
_audit_block_doi 10.5517/ccdc.csd.cc21r443
_audit_creation_date 2018-10-16
_audit_creation_method
;
Olex2 1.2
(compiled 2018.05.29 svn.r3508 for OlexSys, GUI svn.r5506)
;
_audit_update_record
;
2020-08-28 deposited with the CCDC.	2020-09-24 downloaded from the CCDC.
;
_cell_angle_alpha 90
_cell_angle_beta 90
_cell_angle_gamma 120
_cell_formula_units_Z 2
_cell_length_a 8.7795(12)
_cell_length_b 8.7795(12)
_cell_length_c 8.1964(16)
_cell_measurement_temperature 153(2)
_cell_volume 547.13(15)
_computing_molecular_graphics 'Olex2 (Dolomanov et al., 2009)'
_computing_publication_material 'Olex2 (Dolomanov et al., 2009)'
_computing_structure_refinement 'ShelXL (Sheldrick, 2015)'
_computing_structure_solution 'ShelXT (Sheldrick, 2015)'
_diffrn_ambient_temperature 153.15
_diffrn_measured_fraction_theta_full 0.979
_diffrn_measured_fraction_theta_max 0.983
_diffrn_measurement_device_type 'multiwire proportional'
_diffrn_measurement_method 'phi and omega scans'
_diffrn_radiation_monochromator graphite
_diffrn_radiation_type MoK\a
_diffrn_radiation_wavelength 0.71073
_diffrn_reflns_av_R_equivalents 0.0566
_diffrn_reflns_av_unetI/netI 0.0329
_diffrn_reflns_Laue_measured_fraction_full 0.979
_diffrn_reflns_Laue_measured_fraction_max 0.983
_diffrn_reflns_limit_h_max 11
_diffrn_reflns_limit_h_min -11
_diffrn_reflns_limit_k_max 11
_diffrn_reflns_limit_k_min -8
_diffrn_reflns_limit_l_max 10
_diffrn_reflns_limit_l_min -9
_diffrn_reflns_number 2235
_diffrn_reflns_point_group_measured_fraction_full 0.979
_diffrn_reflns_point_group_measured_fraction_max 0.983
_diffrn_reflns_theta_full 25.242
_diffrn_reflns_theta_max 27.408
_diffrn_reflns_theta_min 2.679
_exptl_absorpt_coefficient_mu 26.287
_exptl_absorpt_correction_type none
_exptl_crystal_density_diffrn 2.786
_exptl_crystal_F_000 386
_refine_diff_density_max 5.078
_refine_diff_density_min -3.165
_refine_diff_density_rms 0.647
_refine_ls_extinction_method none
_refine_ls_goodness_of_fit_ref 1.251
_refine_ls_hydrogen_treatment undef
_refine_ls_matrix_type full
_refine_ls_number_parameters 10
_refine_ls_number_reflns 414
_refine_ls_number_restraints 0
_refine_ls_restrained_S_all 1.251
_refine_ls_R_factor_all 0.0974
_refine_ls_R_factor_gt 0.0954
_refine_ls_shift/su_max 0.000
_refine_ls_shift/su_mean 0.000
_refine_ls_structure_factor_coef Fsqd
_refine_ls_weighting_details 'w=1/[\s^2^(Fo^2^)+(0.1736P)^2^+5.4826P] where P=(Fo^2^+2Fc^2^)/3'
_refine_ls_weighting_scheme calc
_refine_ls_wR_factor_gt 0.2868
_refine_ls_wR_factor_ref 0.2902
_reflns_Friedel_coverage 0.000
_reflns_number_gt 394
_reflns_number_total 414
_reflns_threshold_expression 'I > 2\s(I)'
_cod_data_source_file d0ee01736a2.cif
_cod_data_source_block bwn18304
_cod_depositor_comments 'Adding full bibliography for 1559217.cif.'
_cod_original_cell_volume 547.13(18)
_cod_database_code 1559217
_shelx_shelxl_version_number 2018/3
_shelx_space_group_comment
;
The symmetry employed for this shelxl refinement is uniquely defined
by the following loop, which should always be used as a source of
symmetry information in preference to the above space-group names.
They are only intended as comments.
;
_olex2_refinement_description
;
1. Others
 Fixed Sof: C1(0.16667)
;
_olex2_submission_special_instructions 'No special instructions were received'

loop_
_space_group_symop_operation_xyz
'x, y, z'
'-y, x-y, z'
'-x+y, -x, z'
'-y, -x, -z+1/2'
'-x+y, y, -z+1/2'
'x, x-y, -z+1/2'
'-x, -y, -z'
'y, -x+y, -z'
'x-y, x, -z'
'y, x, z-1/2'
'x-y, -y, z-1/2'
'-x, -x+y, z-1/2'

loop_
_atom_site_label
_atom_site_type_symbol
_atom_site_fract_x
_atom_site_fract_y
_atom_site_fract_z
_atom_site_U_iso_or_equiv
_atom_site_adp_type
_atom_site_occupancy
_atom_site_site_symmetry_order
_atom_site_calc_flag
_atom_site_refinement_flags_posn
_atom_site_refinement_flags_adp
_atom_site_refinement_flags_occupancy
_atom_site_disorder_assembly
_atom_site_disorder_group
Pb01 Pb 1.000000 1.000000 0.500000 0.0573(9) Uani 1 6 d S T P . .
I02 I 0.83638(14) 0.6728(3) 0.250000 0.0725(12) Uani 1 2 d S T P . .
C1 C 0.333333 0.666667 0.389(19) 0.11(4) Uiso 0.5 3 d S T P . .

loop_
_atom_site_aniso_label
_atom_site_aniso_U_11
_atom_site_aniso_U_22
_atom_site_aniso_U_33
_atom_site_aniso_U_23
_atom_site_aniso_U_13
_atom_site_aniso_U_12
Pb01 0.0592(11) 0.0592(11) 0.0536(12) 0.000 0.000 0.0296(5)
I02 0.090(2) 0.0308(13) 0.077(2) 0.000 0.0005(14) 0.0154(6)

loop_
_atom_type_symbol
_atom_type_description
_atom_type_scat_dispersion_real
_atom_type_scat_dispersion_imag
_atom_type_scat_source
I I -0.2901 2.4595 'International Tables Vol C Tables 4.2.6.8 and 6.1.1.4'
C C 0.0033 0.0016 'International Tables Vol C Tables 4.2.6.8 and 6.1.1.4'
Pb Pb -3.3944 10.1111 'International Tables Vol C Tables 4.2.6.8 and 6.1.1.4'

loop_
_geom_angle_atom_site_label_1
_geom_angle_atom_site_label_2
_geom_angle_atom_site_label_3
_geom_angle
_geom_angle_site_symmetry_1
_geom_angle_site_symmetry_3
_geom_angle_publ_flag
I02 Pb01 I02 180.0 7_776 . ?
I02 Pb01 I02 83.90(4) 3_675 2_765 ?
I02 Pb01 I02 96.10(4) 3_675 8_566 ?
I02 Pb01 I02 83.90(4) 7_776 9_656 ?
I02 Pb01 I02 96.10(4) . 8_566 ?
I02 Pb01 I02 96.10(4) . 9_656 ?
I02 Pb01 I02 96.10(4) 9_656 2_765 ?
I02 Pb01 I02 96.10(4) 7_776 3_675 ?
I02 Pb01 I02 83.90(4) 7_776 8_566 ?
I02 Pb01 I02 83.90(4) . 3_675 ?
I02 Pb01 I02 83.90(4) 9_656 8_566 ?
I02 Pb01 I02 180.0 9_656 3_675 ?
I02 Pb01 I02 180.0 2_765 8_566 ?
I02 Pb01 I02 96.10(4) 7_776 2_765 ?
I02 Pb01 I02 83.90(4) . 2_765 ?
Pb01 I02 Pb01 78.95(5) . 4_775 ?

loop_
_geom_bond_atom_site_label_1
_geom_bond_atom_site_label_2
_geom_bond_distance
_geom_bond_site_symmetry_2
_geom_bond_publ_flag
Pb01 I02 3.2232(17) 7_776 ?
Pb01 I02 3.2232(17) 2_765 ?
Pb01 I02 3.2232(17) 3_675 ?
Pb01 I02 3.2232(17) . ?
Pb01 I02 3.2232(17) 8_566 ?
Pb01 I02 3.2232(17) 9_656 ?
